data_7018446
loop_
_publ_author_name
'Zhang, Xiao-Feng'
'Song, Wei-Chao'
'Yang, Qian'
'Bu, Xian-He'

_publ_section_title
;
 Zn(ii) and Cd(ii) coordination polymers assembled by
 di(1H-imidazol-1-yl)methane and carboxylic acid ligands.
;
_journal_issue 14
_journal_name_full 'Dalton transactions (Cambridge, England : 2003)'
_journal_page_first 4217
_journal_page_last 4223
_journal_paper_doi 10.1039/c2dt11990k
_journal_volume 41
_journal_year 2012
_chemical_formula_sum 'C25 H18 N4 O12 Zn'
_chemical_formula_weight 631.80
_chemical_name_systematic
;
?
;
_space_group_IT_number 14
_symmetry_cell_setting monoclinic
_symmetry_space_group_name_Hall '-P 2yn'
_symmetry_space_group_name_H-M 'P 1 21/n 1'
_atom_sites_solution_hydrogens geom
_atom_sites_solution_primary direct
_atom_sites_solution_secondary difmap
_audit_creation_method SHELXL-97
_cell_angle_alpha 90.00
_cell_angle_beta 101.35(3)
_cell_angle_gamma 90.00
_cell_formula_units_Z 4
_cell_length_a 10.100(2)
_cell_length_b 22.427(5)
_cell_length_c 11.398(2)
_cell_measurement_reflns_used 17936
_cell_measurement_temperature 293.1
_cell_measurement_theta_max 27.9
_cell_measurement_theta_min 3.1
_cell_volume 2531.3(9)
_computing_structure_refinement 'SHELXL-97 (Sheldrick, 1997)'
_computing_structure_solution 'SHELXS-97 (Sheldrick, 1990)'
_diffrn_ambient_temperature 293(2)
_diffrn_measured_fraction_theta_full 0.998
_diffrn_measured_fraction_theta_max 0.998
_diffrn_measurement_device_type SCX-MINI
_diffrn_measurement_method multi-scan
_diffrn_radiation_monochromator graphite
_diffrn_radiation_source 'fine-focus sealed tube'
_diffrn_radiation_type MoK\a
_diffrn_radiation_wavelength 0.71073
_diffrn_reflns_av_R_equivalents 0.0956
_diffrn_reflns_av_sigmaI/netI 0.0674
_diffrn_reflns_limit_h_max 12
_diffrn_reflns_limit_h_min -11
_diffrn_reflns_limit_k_max 26
_diffrn_reflns_limit_k_min -26
_diffrn_reflns_limit_l_max 13
_diffrn_reflns_limit_l_min -13
_diffrn_reflns_number 21457
_diffrn_reflns_theta_full 25.02
_diffrn_reflns_theta_max 25.02
_diffrn_reflns_theta_min 3.06
_exptl_absorpt_coefficient_mu 1.047
_exptl_absorpt_correction_type none
_exptl_crystal_colour colorless
_exptl_crystal_density_diffrn 1.658
_exptl_crystal_density_method 'not measured'
_exptl_crystal_description block
_exptl_crystal_F_000 1288
_exptl_crystal_size_max 0.20
_exptl_crystal_size_mid 0.16
_exptl_crystal_size_min 0.13
_refine_diff_density_max 1.150
_refine_diff_density_min -0.559
_refine_diff_density_rms 0.088
_refine_ls_extinction_method none
_refine_ls_goodness_of_fit_ref 1.117
_refine_ls_hydrogen_treatment constr
_refine_ls_matrix_type full
_refine_ls_number_parameters 383
_refine_ls_number_reflns 4447
_refine_ls_number_restraints 0
_refine_ls_restrained_S_all 1.117
_refine_ls_R_factor_all 0.1131
_refine_ls_R_factor_gt 0.0707
_refine_ls_shift/su_max 0.000
_refine_ls_shift/su_mean 0.000
_refine_ls_structure_factor_coef Fsqd
_refine_ls_weighting_details 'calc w=1/[\s^2^(Fo^2^)+(0.0546P)^2^+3.2771P] where P=(Fo^2^+2Fc^2^)/3'
_refine_ls_weighting_scheme calc
_refine_ls_wR_factor_gt 0.1341
_refine_ls_wR_factor_ref 0.1490
_reflns_number_gt 3084
_reflns_number_total 4447
_reflns_threshold_expression >2sigma(I)
_cod_data_source_file c2dt11990k.txt
_cod_data_source_block 1
_cod_original_sg_symbol_H-M p21/n
_cod_database_code 7018446

loop_
_symmetry_equiv_pos_as_xyz
'x, y, z'
'-x+1/2, y+1/2, -z+1/2'
'-x, -y, -z'
'x-1/2, -y-1/2, z-1/2'

loop_
_atom_site_label
_atom_site_type_symbol
_atom_site_fract_x
_atom_site_fract_y
_atom_site_fract_z
_atom_site_U_iso_or_equiv
_atom_site_adp_type
_atom_site_occupancy
_atom_site_symmetry_multiplicity
_atom_site_calc_flag
_atom_site_refinement_flags
C1 C 0.1518(5) 0.8514(2) 0.0240(4) 0.0229(12) Uani 1 1 d .
C2 C 0.1420(5) 0.9122(2) -0.0326(4) 0.0235(12) Uani 1 1 d .
C3 C 0.0993(5) 0.9198(2) -0.1538(4) 0.0258(12) Uani 1 1 d .
H3A H 0.0742 0.8870 -0.2032 0.031 Uiso 1 1 calc R
C4 C 0.0938(5) 0.9770(2) -0.2020(4) 0.0236(12) Uani 1 1 d .
C5 C 0.1312(5) 1.0258(2) -0.1291(4) 0.0263(12) Uani 1 1 d .
H5A H 0.1264 1.0638 -0.1620 0.032 Uiso 1 1 calc R
C6 C 0.1755(5) 1.0183(2) -0.0080(5) 0.0243(12) Uani 1 1 d .
C7 C 0.1798(5) 0.9613(2) 0.0393(5) 0.0253(12) Uani 1 1 d .
H7A H 0.2088 0.9559 0.1212 0.030 Uiso 1 1 calc R
C8 C 0.0501(5) 0.9875(2) -0.3318(5) 0.0295(13) Uani 1 1 d .
C9 C 0.2171(5) 1.0708(2) 0.0704(5) 0.0279(13) Uani 1 1 d .
C10 C 0.1509(5) 0.6246(2) 0.0341(5) 0.0276(12) Uani 1 1 d .
C11 C 0.1434(5) 0.5643(2) -0.0234(4) 0.0206(11) Uani 1 1 d .
C12 C 0.1803(5) 0.5134(2) 0.0433(4) 0.0243(12) Uani 1 1 d .
H12A H 0.2091 0.5166 0.1257 0.029 Uiso 1 1 calc R
C13 C 0.1756(5) 0.4582(2) -0.0091(4) 0.0219(12) Uani 1 1 d .
C14 C 0.1322(5) 0.4528(2) -0.1325(4) 0.0252(12) Uani 1 1 d .
H14A H 0.1279 0.4156 -0.1691 0.030 Uiso 1 1 calc R
C15 C 0.0960(5) 0.5034(2) -0.1992(4) 0.0241(12) Uani 1 1 d .
C16 C 0.0990(5) 0.5586(2) -0.1447(4) 0.0253(12) Uani 1 1 d .
H16A H 0.0707 0.5922 -0.1906 0.030 Uiso 1 1 calc R
C17 C 0.2134(6) 0.4037(2) 0.0656(5) 0.0302(13) Uani 1 1 d .
C18 C 0.0514(5) 0.5007(2) -0.3316(5) 0.0256(12) Uani 1 1 d .
C19 C -0.0900(5) 0.7755(2) 0.1446(5) 0.0302(13) Uani 1 1 d .
H19A H -0.0979 0.8043 0.0848 0.036 Uiso 1 1 calc R
C20 C -0.0148(6) 0.7044(2) 0.2632(5) 0.0340(14) Uani 1 1 d .
H20A H 0.0408 0.6741 0.3009 0.041 Uiso 1 1 calc R
C21 C -0.1334(6) 0.7206(2) 0.2896(5) 0.0381(15) Uani 1 1 d .
H21A H -0.1747 0.7042 0.3482 0.046 Uiso 1 1 calc R
C22 C -0.3044(5) 0.7998(2) 0.2061(5) 0.0371(14) Uani 1 1 d .
H22A H -0.3030 0.8341 0.1545 0.044 Uiso 1 1 calc R
H22B H -0.3102 0.8142 0.2852 0.044 Uiso 1 1 calc R
C23 C -0.4296(6) 0.7168(3) 0.0839(6) 0.0505(17) Uani 1 1 d .
H23A H -0.3592 0.6992 0.0549 0.061 Uiso 1 1 calc R
C24 C -0.5600(6) 0.7012(3) 0.0593(6) 0.0488(17) Uani 1 1 d .
H24A H -0.5951 0.6702 0.0083 0.059 Uiso 1 1 calc R
C25 C -0.5470(6) 0.7737(3) 0.1774(5) 0.0422(15) Uani 1 1 d .
H25A H -0.5691 0.8038 0.2263 0.051 Uiso 1 1 calc R
N1 N 0.0111(4) 0.73927(18) 0.1722(4) 0.0264(10) Uani 1 1 d .
N2 N -0.1817(4) 0.7664(2) 0.2130(4) 0.0334(11) Uani 1 1 d .
N3 N -0.4216(4) 0.7637(2) 0.1598(4) 0.0332(11) Uani 1 1 d .
N4 N -0.6344(4) 0.73642(19) 0.1183(4) 0.0339(11) Uani 1 1 d .
O1 O 0.1244(4) 0.80632(15) -0.0414(3) 0.0307(9) Uani 1 1 d .
O2 O 0.1860(4) 0.84632(15) 0.1358(3) 0.0326(9) Uani 1 1 d .
O3 O 0.0125(4) 0.94199(17) -0.3964(3) 0.0423(11) Uani 1 1 d .
H3 H -0.0137 0.9525 -0.4661 0.063 Uiso 1 1 calc R
O4 O 0.0528(4) 1.03873(16) -0.3730(3) 0.0408(10) Uani 1 1 d .
O5 O 0.2450(5) 1.05623(16) 0.1828(3) 0.0462(11) Uani 1 1 d .
H5 H 0.2642 1.0863 0.2236 0.069 Uiso 1 1 calc R
O6 O 0.2237(4) 1.12053(16) 0.0332(3) 0.0472(11) Uani 1 1 d .
O7 O 0.1287(4) 0.66911(14) -0.0333(3) 0.0301(9) Uani 1 1 d .
O8 O 0.1780(4) 0.62943(15) 0.1447(3) 0.0327(9) Uani 1 1 d .
O9 O 0.2483(5) 0.41700(16) 0.1785(3) 0.0572(13) Uani 1 1 d .
H9 H 0.2652 0.3863 0.2177 0.086 Uiso 1 1 calc R
O10 O 0.2093(5) 0.35442(17) 0.0266(3) 0.0498(12) Uani 1 1 d .
O11 O 0.0481(4) 0.44909(16) -0.3791(3) 0.0396(10) Uani 1 1 d .
H11 H 0.0336 0.4524 -0.4521 0.059 Uiso 1 1 calc R
O12 O 0.0220(4) 0.54760(17) -0.3882(3) 0.0406(10) Uani 1 1 d .
Zn1 Zn 0.16344(6) 0.73885(3) 0.08370(6) 0.0284(2) Uani 1 1 d .

loop_
_atom_site_aniso_label
_atom_site_aniso_U_11
_atom_site_aniso_U_22
_atom_site_aniso_U_33
_atom_site_aniso_U_23
_atom_site_aniso_U_13
_atom_site_aniso_U_12
C1 0.028(3) 0.023(3) 0.019(3) 0.001(2) 0.007(2) 0.000(2)
C2 0.025(3) 0.029(3) 0.018(3) 0.000(2) 0.008(2) 0.002(2)
C3 0.028(3) 0.026(3) 0.022(3) -0.004(2) 0.002(2) -0.006(2)
C4 0.026(3) 0.029(3) 0.014(3) -0.001(2) 0.001(2) -0.002(2)
C5 0.033(3) 0.021(3) 0.024(3) 0.000(2) 0.004(2) -0.002(2)
C6 0.028(3) 0.025(3) 0.020(3) 0.003(2) 0.005(2) -0.002(2)
C7 0.036(3) 0.020(3) 0.019(3) 0.001(2) 0.002(2) -0.001(2)
C8 0.036(3) 0.029(3) 0.022(3) -0.007(2) 0.003(2) -0.003(3)
C9 0.039(3) 0.022(3) 0.021(3) 0.002(2) 0.002(2) 0.000(2)
C10 0.029(3) 0.024(3) 0.031(4) 0.000(2) 0.008(3) 0.003(2)
C11 0.025(3) 0.020(3) 0.016(3) 0.001(2) 0.003(2) 0.002(2)
C12 0.029(3) 0.030(3) 0.015(3) -0.005(2) 0.005(2) 0.000(2)
C13 0.029(3) 0.021(3) 0.015(3) -0.005(2) 0.003(2) 0.002(2)
C14 0.030(3) 0.022(3) 0.023(3) -0.010(2) 0.006(2) -0.006(2)
C15 0.023(3) 0.026(3) 0.023(3) 0.003(2) 0.004(2) -0.003(2)
C16 0.025(3) 0.029(3) 0.021(3) 0.004(2) 0.001(2) 0.000(2)
C17 0.035(3) 0.030(3) 0.026(3) -0.003(2) 0.009(2) 0.005(3)
C18 0.028(3) 0.029(3) 0.019(3) -0.007(2) 0.002(2) -0.004(2)
C19 0.034(3) 0.020(3) 0.040(3) 0.006(2) 0.015(3) 0.000(2)
C20 0.041(4) 0.035(3) 0.030(3) 0.007(3) 0.015(3) 0.004(3)
C21 0.048(4) 0.040(4) 0.032(3) 0.003(3) 0.023(3) -0.004(3)
C22 0.028(3) 0.037(3) 0.049(4) -0.011(3) 0.013(3) 0.002(3)
C23 0.033(4) 0.056(4) 0.062(5) -0.023(4) 0.009(3) 0.009(3)
C24 0.034(4) 0.046(4) 0.061(4) -0.026(3) -0.001(3) 0.003(3)
C25 0.032(3) 0.043(4) 0.055(4) -0.017(3) 0.017(3) 0.001(3)
N1 0.031(2) 0.020(2) 0.029(2) 0.0012(19) 0.0067(19) 0.003(2)
N2 0.030(3) 0.035(3) 0.037(3) 0.002(2) 0.011(2) 0.007(2)
N3 0.028(2) 0.035(3) 0.038(3) -0.007(2) 0.010(2) 0.001(2)
N4 0.031(3) 0.025(2) 0.046(3) -0.007(2) 0.008(2) 0.004(2)
O1 0.044(2) 0.021(2) 0.026(2) -0.0036(16) 0.0070(17) -0.0029(17)
O2 0.051(3) 0.026(2) 0.018(2) 0.0017(15) 0.0005(17) -0.0019(17)
O3 0.064(3) 0.040(2) 0.018(2) 0.0007(18) -0.003(2) -0.005(2)
O4 0.065(3) 0.027(2) 0.025(2) 0.0038(17) -0.003(2) -0.005(2)
O5 0.088(3) 0.023(2) 0.021(2) -0.0026(16) -0.003(2) -0.014(2)
O6 0.086(3) 0.024(2) 0.026(2) 0.0020(17) -0.003(2) -0.007(2)
O7 0.046(2) 0.020(2) 0.022(2) 0.0052(16) 0.0031(17) 0.0025(17)
O8 0.053(3) 0.024(2) 0.021(2) 0.0025(15) 0.0049(18) 0.0055(17)
O9 0.119(4) 0.027(2) 0.018(2) 0.0016(17) -0.005(2) 0.007(3)
O10 0.089(3) 0.023(2) 0.036(3) -0.0023(19) 0.009(2) 0.008(2)
O11 0.062(3) 0.036(2) 0.018(2) -0.0049(17) 0.002(2) -0.005(2)
O12 0.061(3) 0.035(2) 0.022(2) 0.0033(17) -0.002(2) 0.005(2)
Zn1 0.0308(4) 0.0204(3) 0.0364(4) 0.0000(3) 0.0124(3) 0.0010(3)

loop_
_atom_type_symbol
_atom_type_description
_atom_type_scat_dispersion_real
_atom_type_scat_dispersion_imag
_atom_type_scat_source
C C 0.0033 0.0016 'International Tables Vol C Tables 4.2.6.8 and 6.1.1.4'
H H 0.0000 0.0000 'International Tables Vol C Tables 4.2.6.8 and 6.1.1.4'
N N 0.0061 0.0033 'International Tables Vol C Tables 4.2.6.8 and 6.1.1.4'
O O 0.0106 0.0060 'International Tables Vol C Tables 4.2.6.8 and 6.1.1.4'
Zn Zn 0.2839 1.4301 'International Tables Vol C Tables 4.2.6.8 and 6.1.1.4'

loop_
_geom_angle_atom_site_label_1
_geom_angle_atom_site_label_2
_geom_angle_atom_site_label_3
_geom_angle
_geom_angle_site_symmetry_1
_geom_angle_site_symmetry_3
O1 C1 O2 120.9(5) . .
O1 C1 C2 119.2(4) . .
O2 C1 C2 119.9(4) . .
C7 C2 C3 119.5(5) . .
C7 C2 C1 118.8(5) . .
C3 C2 C1 121.7(4) . .
C2 C3 C4 119.4(5) . .
C5 C4 C3 120.5(5) . .
C5 C4 C8 118.1(5) . .
C3 C4 C8 121.4(5) . .
C6 C5 C4 120.3(5) . .
C5 C6 C7 118.8(5) . .
C5 C6 C9 120.2(4) . .
C7 C6 C9 121.0(5) . .
C2 C7 C6 121.4(5) . .
O4 C8 O3 123.3(5) . .
O4 C8 C4 120.0(5) . .
O3 C8 C4 116.7(5) . .
O6 C9 O5 124.5(5) . .
O6 C9 C6 123.6(5) . .
O5 C9 C6 111.9(4) . .
O8 C10 O7 122.0(5) . .
O8 C10 C11 120.4(5) . .
O7 C10 C11 117.6(5) . .
C12 C11 C16 118.5(5) . .
C12 C11 C10 121.3(5) . .
C16 C11 C10 120.2(4) . .
C11 C12 C13 121.6(5) . .
C12 C13 C14 119.7(5) . .
C12 C13 C17 120.4(5) . .
C14 C13 C17 119.9(4) . .
C15 C14 C13 118.9(5) . .
C16 C15 C14 120.7(5) . .
C16 C15 C18 117.8(5) . .
C14 C15 C18 121.5(5) . .
C15 C16 C11 120.6(5) . .
O10 C17 O9 124.4(5) . .
O10 C17 C13 124.1(5) . .
O9 C17 C13 111.4(5) . .
O12 C18 O11 124.5(5) . .
O12 C18 C15 119.1(5) . .
O11 C18 C15 116.4(5) . .
N1 C19 N2 111.4(5) . .
C21 C20 N1 109.1(5) . .
C20 C21 N2 106.4(5) . .
N2 C22 N3 111.3(4) . .
C24 C23 N3 105.7(5) . .
C23 C24 N4 111.2(5) . .
N4 C25 N3 112.2(5) . .
C19 N1 C20 106.5(4) . .
C19 N1 Zn1 121.9(3) . .
C20 N1 Zn1 131.5(4) . .
C19 N2 C21 106.5(4) . .
C19 N2 C22 125.2(5) . .
C21 N2 C22 128.3(5) . .
C25 N3 C23 106.7(5) . .
C25 N3 C22 125.6(5) . .
C23 N3 C22 127.6(5) . .
C25 N4 C24 104.2(5) . .
C25 N4 Zn1 130.1(4) . 1_455
C24 N4 Zn1 124.1(4) . 1_455
C1 O1 Zn1 101.0(3) . .
C1 O2 Zn1 81.5(3) . .
C10 O7 Zn1 102.9(3) . .
N1 Zn1 N4 139.21(18) . 1_655
N1 Zn1 O7 106.44(16) . .
N4 Zn1 O7 98.35(16) 1_655 .
N1 Zn1 O1 106.51(15) . .
N4 Zn1 O1 101.81(16) 1_655 .
O7 Zn1 O1 97.20(13) . .
N1 Zn1 O2 85.32(14) . .
N4 Zn1 O2 86.41(15) 1_655 .
O7 Zn1 O2 153.69(12) . .
O1 Zn1 O2 56.58(12) . .

loop_
_geom_bond_atom_site_label_1
_geom_bond_atom_site_label_2
_geom_bond_distance
_geom_bond_site_symmetry_2
C1 O1 1.255(6) .
C1 O2 1.258(6) .
C1 C2 1.503(7) .
C2 C7 1.380(7) .
C2 C3 1.374(7) .
C3 C4 1.393(7) .
C4 C5 1.379(7) .
C4 C8 1.477(7) .
C5 C6 1.375(7) .
C6 C7 1.385(7) .
C6 C9 1.489(7) .
C8 O4 1.245(6) .
C8 O3 1.272(6) .
C9 O6 1.199(6) .
C9 O5 1.299(6) .
C10 O8 1.241(6) .
C10 O7 1.253(6) .
C10 C11 1.499(7) .
C11 C12 1.381(7) .
C11 C16 1.372(7) .
C12 C13 1.371(7) .
C13 C14 1.393(7) .
C13 C17 1.496(7) .
C14 C15 1.374(7) .
C15 C16 1.383(7) .
C15 C18 1.490(7) .
C17 O10 1.189(6) .
C17 O9 1.301(6) .
C18 O12 1.239(6) .
C18 O11 1.274(6) .
C19 N1 1.295(6) .
C19 N2 1.340(6) .
C20 C21 1.341(7) .
C20 N1 1.366(6) .
C21 N2 1.373(7) .
C22 N2 1.437(6) .
C22 N3 1.445(7) .
C23 C24 1.338(8) .
C23 N3 1.353(7) .
C24 N4 1.356(7) .
C25 N4 1.303(7) .
C25 N3 1.339(6) .
N1 Zn1 1.999(4) .
N4 Zn1 2.003(4) 1_455
O1 Zn1 2.063(3) .
O2 Zn1 2.482(3) .
O7 Zn1 2.041(3) .
Zn1 N4 2.003(4) 1_655
